data_2222451
loop_
_publ_author_name
'Dolzhenko, Anton V.'
'Pastorin, Giorgia'
'Dolzhenko, Anna V.'
'Tan, Geok Kheng'
'Koh, Lip Lin'

_publ_section_title
(4<i>Z</i>,6<i>Z</i>,12<i>Z</i>,14<i>Z</i>)-2,10-Dimethyl-2,8,10,16-tetrahydrodipyrazolo[3,4-<i>e</i>:3',4'-<i>l</i>][1,2,4,8,9,11]hexaazacyclotetradecine-4,12-diamine
_journal_coeditor_code SI2181
_journal_issue 7
_journal_name_full 'Acta Crystallographica Section E'
_journal_page_first o1578
_journal_page_last o1579
_journal_paper_doi 10.1107/S1600536809022132
_journal_volume 65
_journal_year 2009
_chemical_formula_iupac 'C12 H16 N12'
_chemical_formula_moiety 'C12 H16 N12'
_chemical_formula_sum 'C12 H16 N12'
_chemical_formula_weight 328.37
_chemical_melting_point 537
_chemical_name_systematic
;
(4<i>Z</i>,6<i>Z</i>,12<i>Z</i>,14<i>Z</i>)-2,10-Dimethyl-2,8,10,16-
tetrahydrodipyrazolo[3,4-<i>e</i>:3',4'-
<i>l</i>][1,2,4,8,9,11]hexaazacyclotetradecine-4,12-diamine
;
_space_group_IT_number 14
_symmetry_cell_setting monoclinic
_symmetry_space_group_name_Hall '-P 2yn'
_symmetry_space_group_name_H-M 'P 1 21/n 1'
_atom_sites_solution_hydrogens geom
_atom_sites_solution_primary direct
_atom_sites_solution_secondary difmap
_audit_creation_method SHELXL-97
_cell_angle_alpha 90.00
_cell_angle_beta 91.866(3)
_cell_angle_gamma 90.00
_cell_formula_units_Z 2
_cell_length_a 7.1470(6)
_cell_length_b 7.5593(7)
_cell_length_c 13.9174(13)
_cell_measurement_reflns_used 734
_cell_measurement_temperature 223(2)
_cell_measurement_theta_max 21.62
_cell_measurement_theta_min 2.93
_cell_volume 751.51(12)
_computing_cell_refinement 'SAINT (Bruker, 2001)'
_computing_data_collection 'SMART (Bruker, 2001)'
_computing_data_reduction 'SAINT (Bruker, 2001'
_computing_molecular_graphics 'SHELXTL (Sheldrick, 2008)'
_computing_publication_material 'SHELXTL (Sheldrick, 2008)'
_computing_structure_refinement 'SHELXL97 (Sheldrick, 2008)'
_computing_structure_solution 'SHELXS97 (Sheldrick, 2008)'
_diffrn_ambient_temperature 223(2)
_diffrn_measured_fraction_theta_full 1.000
_diffrn_measured_fraction_theta_max 1.000
_diffrn_measurement_device_type 'Bruker SMART APEX CCD'
_diffrn_measurement_method '\f and \w'
_diffrn_radiation_monochromator graphite
_diffrn_radiation_source 'fine-focus sealed tube'
_diffrn_radiation_type MoK\a
_diffrn_radiation_wavelength 0.71073
_diffrn_reflns_av_R_equivalents 0.0369
_diffrn_reflns_av_sigmaI/netI 0.0448
_diffrn_reflns_limit_h_max 8
_diffrn_reflns_limit_h_min -9
_diffrn_reflns_limit_k_max 9
_diffrn_reflns_limit_k_min -8
_diffrn_reflns_limit_l_max 15
_diffrn_reflns_limit_l_min -18
_diffrn_reflns_number 5126
_diffrn_reflns_theta_full 27.48
_diffrn_reflns_theta_max 27.48
_diffrn_reflns_theta_min 2.93
_diffrn_standards_number 0
_exptl_absorpt_coefficient_mu 0.102
_exptl_absorpt_correction_T_max 0.9939
_exptl_absorpt_correction_T_min 0.9779
_exptl_absorpt_correction_type multi-scan
_exptl_absorpt_process_details '(SADABS; Sheldrick, 2001)'
_exptl_crystal_colour Colourless
_exptl_crystal_density_diffrn 1.451
_exptl_crystal_density_method 'not measured'
_exptl_crystal_description Block
_exptl_crystal_F_000 344
_exptl_crystal_size_max 0.22
_exptl_crystal_size_mid 0.08
_exptl_crystal_size_min 0.06
_refine_diff_density_max 0.256
_refine_diff_density_min -0.173
_refine_ls_extinction_method none
_refine_ls_goodness_of_fit_ref 1.057
_refine_ls_hydrogen_treatment mixed
_refine_ls_matrix_type full
_refine_ls_number_parameters 122
_refine_ls_number_reflns 1721
_refine_ls_number_restraints 0
_refine_ls_restrained_S_all 1.057
_refine_ls_R_factor_all 0.0853
_refine_ls_R_factor_gt 0.0619
_refine_ls_shift/su_max 0.002
_refine_ls_shift/su_mean 0.000
_refine_ls_structure_factor_coef Fsqd
_refine_ls_weighting_details 'w=1/[\s^2^(Fo^2^)+(0.0676P)^2^+0.2208P] where P=(Fo^2^+2Fc^2^)/3'
_refine_ls_weighting_scheme calc
_refine_ls_wR_factor_gt 0.1395
_refine_ls_wR_factor_ref 0.1510
_reflns_number_gt 1272
_reflns_number_total 1721
_reflns_threshold_expression I>2\s(I)
_cod_data_source_file si2181.cif
_cod_data_source_block I
_cod_original_sg_symbol_H-M 'P 21/n'
_cod_database_code 2222451
_cod_database_fobs_code 2222451

loop_
_symmetry_equiv_pos_as_xyz
'x, y, z'
'-x+1/2, y+1/2, -z+1/2'
'-x, -y, -z'
'x-1/2, -y-1/2, z-1/2'

loop_
_atom_site_type_symbol
_atom_site_label
_atom_site_fract_x
_atom_site_fract_y
_atom_site_fract_z
_atom_site_U_iso_or_equiv
_atom_site_adp_type
_atom_site_calc_flag
_atom_site_refinement_flags
_atom_site_occupancy
_atom_site_disorder_assembly
_atom_site_disorder_group
N N1 0.5186(2) 0.7646(2) 0.56112(13) 0.0318(5) Uani d . 1 . .
N N2 0.6151(3) 0.6882(2) 0.48829(14) 0.0331(5) Uani d . 1 . .
N N3 0.2241(3) 0.9124(3) 0.56302(13) 0.0330(5) Uani d . 1 . .
H H3N 0.135(4) 0.945(3) 0.5254(18) 0.041(7) Uiso d . 1 . .
N N4 0.0731(2) 0.9323(2) 0.37750(13) 0.0329(5) Uani d . 1 . .
N N5 0.2238(4) 0.7748(3) 0.25680(16) 0.0483(6) Uani d . 1 . .
H H5A 0.125(4) 0.790(4) 0.218(2) 0.050(8) Uiso d . 1 . .
H H5B 0.312(4) 0.702(3) 0.2455(19) 0.040(7) Uiso d . 1 . .
N N6 -0.0650(3) 0.9742(3) 0.30609(14) 0.0417(5) Uani d . 1 . .
C C1 0.3648(3) 0.8253(3) 0.51677(15) 0.0286(5) Uani d . 1 . .
C C2 0.3588(3) 0.7909(3) 0.41682(15) 0.0291(5) Uani d . 1 . .
C C3 0.5250(3) 0.7009(3) 0.40344(16) 0.0331(5) Uani d . 1 . .
H H3 0.5666 0.6566 0.3448 0.040 Uiso calc R 1 . .
C C4 0.8014(3) 0.6185(3) 0.50829(19) 0.0416(6) Uani d . 1 . .
H H4A 0.8443 0.5566 0.4521 0.062 Uiso calc R 1 . .
H H4B 0.7981 0.5372 0.5621 0.062 Uiso calc R 1 . .
H H4C 0.8863 0.7151 0.5240 0.062 Uiso calc R 1 . .
C C5 0.2062(3) 0.9460(3) 0.65708(17) 0.0381(6) Uani d . 1 . .
H H5 0.3035 0.9088 0.6994 0.046 Uiso calc R 1 . .
C C6 0.2100(3) 0.8348(3) 0.34691(15) 0.0305(5) Uani d . 1 . .

loop_
_atom_site_aniso_label
_atom_site_aniso_U_11
_atom_site_aniso_U_22
_atom_site_aniso_U_33
_atom_site_aniso_U_12
_atom_site_aniso_U_13
_atom_site_aniso_U_23
N1 0.0292(10) 0.0340(10) 0.0322(10) -0.0006(8) 0.0010(8) 0.0006(8)
N2 0.0271(10) 0.0347(10) 0.0378(11) 0.0028(8) 0.0043(8) 0.0001(8)
N3 0.0293(10) 0.0434(11) 0.0264(10) 0.0052(9) -0.0009(8) -0.0012(9)
N4 0.0288(10) 0.0427(10) 0.0272(9) 0.0007(8) 0.0014(8) 0.0031(8)
N5 0.0422(14) 0.0694(16) 0.0330(12) 0.0178(12) -0.0036(10) -0.0110(11)
N6 0.0367(11) 0.0604(13) 0.0279(10) 0.0100(10) 0.0002(9) 0.0016(10)
C1 0.0263(11) 0.0294(10) 0.0301(11) -0.0045(9) 0.0009(9) 0.0016(9)
C2 0.0294(11) 0.0293(10) 0.0288(11) -0.0029(9) 0.0045(9) -0.0006(9)
C3 0.0332(12) 0.0340(11) 0.0324(12) -0.0010(10) 0.0064(10) -0.0010(10)
C4 0.0289(12) 0.0424(13) 0.0536(15) 0.0047(10) 0.0023(11) 0.0050(12)
C5 0.0341(13) 0.0511(14) 0.0291(12) 0.0049(11) -0.0014(10) 0.0035(11)
C6 0.0304(12) 0.0343(11) 0.0269(11) -0.0038(9) 0.0035(9) 0.0003(9)

loop_
_atom_type_symbol
_atom_type_description
_atom_type_scat_dispersion_real
_atom_type_scat_dispersion_imag
_atom_type_scat_source
C C 0.0033 0.0016 'International Tables Vol C Tables 4.2.6.8 and 6.1.1.4'
H H 0.0000 0.0000 'International Tables Vol C Tables 4.2.6.8 and 6.1.1.4'
N N 0.0061 0.0033 'International Tables Vol C Tables 4.2.6.8 and 6.1.1.4'

loop_
_geom_angle_atom_site_label_1
_geom_angle_atom_site_label_2
_geom_angle_atom_site_label_3
_geom_angle_site_symmetry_1
_geom_angle_site_symmetry_3
_geom_angle
_geom_angle_publ_flag
C1 N1 N2 . . 103.35(18) ?
C3 N2 N1 . . 112.65(18) ?
C3 N2 C4 . . 127.7(2) ?
N1 N2 C4 . . 119.45(19) ?
C5 N3 C1 . . 129.7(2) ?
C5 N3 H3N . . 116.9(17) ?
C1 N3 H3N . . 113.3(17) ?
C6 N4 N6 . . 114.22(18) ?
C6 N5 H5A . . 116.4(17) ?
C6 N5 H5B . . 117.8(18) ?
H5A N5 H5B . . 124(2) ?
C5 N6 N4 3_576 . 111.17(19) ?
N1 C1 N3 . . 123.7(2) ?
N1 C1 C2 . . 113.13(19) ?
N3 C1 C2 . . 123.2(2) ?
C3 C2 C1 . . 102.91(19) ?
C3 C2 C6 . . 129.2(2) ?
C1 C2 C6 . . 127.84(19) ?
N2 C3 C2 . . 108.0(2) ?
N2 C3 H3 . . 126.0 ?
C2 C3 H3 . . 126.0 ?
N2 C4 H4A . . 109.5 ?
N2 C4 H4B . . 109.5 ?
H4A C4 H4B . . 109.5 ?
N2 C4 H4C . . 109.5 ?
H4A C4 H4C . . 109.5 ?
H4B C4 H4C . . 109.5 ?
N6 C5 N3 3_576 . 125.0(2) ?
N6 C5 H5 3_576 . 117.5 ?
N3 C5 H5 . . 117.5 ?
N4 C6 N5 . . 125.0(2) ?
N4 C6 C2 . . 116.68(19) ?
N5 C6 C2 . . 118.3(2) ?

loop_
_geom_bond_atom_site_label_1
_geom_bond_atom_site_label_2
_geom_bond_site_symmetry_2
_geom_bond_distance
_geom_bond_publ_flag
N1 C1 . 1.325(3) ?
N1 N2 . 1.372(3) ?
N2 C3 . 1.330(3) ?
N2 C4 . 1.450(3) ?
N3 C5 . 1.344(3) ?
N3 C1 . 1.379(3) ?
N3 H3N . 0.85(3) ?
N4 C6 . 1.307(3) ?
N4 N6 . 1.413(3) ?
N5 C6 . 1.340(3) ?
N5 H5A . 0.88(3) ?
N5 H5B . 0.85(3) ?
N6 C5 3_576 1.295(3) ?
C1 C2 . 1.414(3) ?
C2 C3 . 1.387(3) ?
C2 C6 . 1.456(3) ?
C3 H3 . 0.9400 ?
C4 H4A . 0.9700 ?
C4 H4B . 0.9700 ?
C4 H4C . 0.9700 ?
C5 N6 3_576 1.295(3) ?
C5 H5 . 0.9400 ?

loop_
_geom_hbond_atom_site_label_D
_geom_hbond_atom_site_label_H
_geom_hbond_atom_site_label_A
_geom_hbond_site_symmetry_A
_geom_hbond_distance_DH
_geom_hbond_distance_HA
_geom_hbond_distance_DA
_geom_hbond_angle_DHA
N3 H3N N4 . 0.85(3) 2.09(3) 2.770(3) 136(2)
N5 H5A N1 4_575 0.88(3) 2.33(3) 3.065(3) 141(2)
N5 H5B N6 2_545 0.85(3) 2.61(3) 3.466(3) 174(2)
C3 H3 N6 2_545 0.94 2.51 3.402(3) 158.3
